data_1565475
loop_
_publ_author_name
'Zhuravlev, Konstantin P.'
'Tsaryuk, Vera I.'
'Vologzhanina, Anna V.'
'Dorovatovskii, Pavel V.'
'Zubavichus, Yan V.'
'Kudryashova, Valentina A.'
'Klemenkova, Zinaida S.'

_publ_section_title
;
 Structural peculiarities and luminescence of europium
 dipivaloylmethanates with 2,2&#x2032;-bipyridine derivatives.
 Polymorphism of [Eu(DPM)3Bpy]
;
_journal_name_full 'Inorganica Chimica Acta'
_journal_page_first 119294
_journal_paper_doi 10.1016/j.ica.2019.119294
_journal_volume 502
_journal_year 2020
_chemical_absolute_configuration ad
_chemical_formula_moiety 'C43 H65 Eu N2 O6'
_chemical_formula_sum 'C43 H65 Eu N2 O6'
_chemical_formula_weight 857.93
_space_group_crystal_system orthorhombic
_space_group_IT_number 33
_space_group_name_Hall 'P 2c -2n'
_space_group_name_H-M_alt 'P n a 21'
_atom_sites_solution_hydrogens geom
_cell_angle_alpha 90
_cell_angle_beta 90
_cell_angle_gamma 90
_cell_formula_units_Z 8
_cell_length_a 28.021(6)
_cell_length_b 24.455(5)
_cell_length_c 13.015(3)
_cell_measurement_reflns_used 329
_cell_measurement_temperature 100
_cell_measurement_theta_max 27.682
_cell_measurement_theta_min 4.021
_cell_volume 8919(3)
_computing_molecular_graphics 'Olex2 (Dolomanov et al., 2009)'
_computing_publication_material 'Olex2 (Dolomanov et al., 2009)'
_computing_structure_refinement 'XL (Sheldrick, 2008)'
_diffrn_ambient_temperature 100
_diffrn_measured_fraction_theta_full 0.991
_diffrn_measured_fraction_theta_max 0.991
_diffrn_measurement_device_type 'Mar CCD'
_diffrn_measurement_method 'phi scans'
_diffrn_radiation_type synchrotron
_diffrn_radiation_wavelength 0.80248
_diffrn_reflns_av_R_equivalents 0.0656
_diffrn_reflns_av_unetI/netI 0.0629
_diffrn_reflns_Laue_measured_fraction_full 0.991
_diffrn_reflns_Laue_measured_fraction_max 0.991
_diffrn_reflns_limit_h_max 35
_diffrn_reflns_limit_h_min -35
_diffrn_reflns_limit_k_max 31
_diffrn_reflns_limit_k_min -31
_diffrn_reflns_limit_l_max 16
_diffrn_reflns_limit_l_min -16
_diffrn_reflns_number 69853
_diffrn_reflns_point_group_measured_fraction_full 0.929
_diffrn_reflns_point_group_measured_fraction_max 0.931
_diffrn_reflns_theta_full 28.783
_diffrn_reflns_theta_max 30.874
_diffrn_reflns_theta_min 3.265
_exptl_absorpt_coefficient_mu 1.990
_exptl_absorpt_correction_T_max 0.992
_exptl_absorpt_correction_T_min 0.874
_exptl_absorpt_correction_type multi-scan
_exptl_absorpt_process_details SCALA
_exptl_crystal_colour colourless
_exptl_crystal_colour_primary colourless
_exptl_crystal_density_diffrn 1.278
_exptl_crystal_description prism
_exptl_crystal_F_000 3584
_exptl_crystal_size_max 0.23
_exptl_crystal_size_mid 0.1
_exptl_crystal_size_min 0.09
_refine_diff_density_max 1.752
_refine_diff_density_min -0.955
_refine_diff_density_rms 0.111
_refine_ls_abs_structure_details
;
 Flack x determined using 7222 quotients [(I+)-(I-)]/[(I+)+(I-)]
 (Parsons, Flack and Wagner, Acta Cryst. B69 (2013) 249-259).
;
_refine_ls_abs_structure_Flack 0.460(5)
_refine_ls_extinction_coef 0.0036(2)
_refine_ls_extinction_expression Fc^*^=kFc[1+0.001xFc^2^\l^3^/sin(2\q)]^-1/4^
_refine_ls_extinction_method SHELXL
_refine_ls_goodness_of_fit_ref 1.097
_refine_ls_hydrogen_treatment constr
_refine_ls_matrix_type full
_refine_ls_number_parameters 969
_refine_ls_number_reflns 18210
_refine_ls_number_restraints 11
_refine_ls_restrained_S_all 0.003
_refine_ls_R_factor_all 0.0486
_refine_ls_R_factor_gt 0.0463
_refine_ls_shift/su_max 0.002
_refine_ls_shift/su_mean 0.001
_refine_ls_structure_factor_coef Fsqd
_refine_ls_weighting_details 'w=1/[\s^2^(Fo^2^)+(0.0670P)^2^+7.0738P] where P=(Fo^2^+2Fc^2^)/3'
_refine_ls_weighting_scheme calc
_refine_ls_wR_factor_gt 0.1203
_refine_ls_wR_factor_ref 0.1219
_reflns_Friedel_coverage 0.798
_reflns_Friedel_fraction_full 0.862
_reflns_Friedel_fraction_max 0.865
_reflns_number_gt 17253
_reflns_number_total 18210
_reflns_threshold_expression 'I > 2\s(I)'
_cod_data_source_file ICA-2020-502-119246.cif
_cod_data_source_block 3a
_cod_original_cell_volume 8918(3)
_cod_database_code 1565475
_shelx_space_group_comment
;
The symmetry employed for this shelxl refinement is uniquely defined
by the following loop, which should always be used as a source of
symmetry information in preference to the above space-group names.
They are only intended as comments.
;
_shelx_estimated_absorpt_t_max 0.841
_shelx_estimated_absorpt_t_min 0.658
_olex2_refinement_description
;
1. Fixed Uiso
 At 1.2 times of:
  All C(H) groups
 At 1.5 times of:
  All C(H,H,H) groups
2. Restrained distances
 C2A-C67
 1.5 with sigma of 0.02
 C03U-C67
 1.5 with sigma of 0.02
 C3A-C84 = C03R-C83 = C03D-C82
 1.5 with sigma of 0.02
 C03R-C78 = C3A-C78 = C84-C78 = C83-C78
 1.5 with sigma of 0.02
 C2A-C03U
 2.5 with sigma of 0.02
3. Uiso/Uaniso restraints and constraints
Uiso(C2A) = Uiso(C69) = Uiso(C03U) = Uiso(C70) = Uiso(C025) = Uiso(C68)
4. Others
 Fixed Sof: C025(0.5) H02A(0.5) H02B(0.5) H02C(0.5) C69(0.5) H69A(0.5)
 H69B(0.5) H69C(0.5) C70(0.5) H70A(0.5) H70B(0.5) H70C(0.5) C82(0.5) H82A(0.5)
 H82B(0.5) H82C(0.5) C83(0.5) H83A(0.5) H83B(0.5) H83C(0.5) C84(0.5) H84A(0.5)
 H84B(0.5) H84C(0.5) C3A(0.5) H3AA(0.5) H3AB(0.5) H3AC(0.5) C03D(0.5) H03A(0.5)
 H03B(0.5) H03C(0.5) C03R(0.5) H03D(0.5) H03E(0.5) H03F(0.5) C03U(0.5)
 H03G(0.5) H03H(0.5) H03I(0.5) C68(0.5) H68A(0.5) H68B(0.5) H68C(0.5) C2A(0.5)
 H2AA(0.5) H2AB(0.5) H2AC(0.5)
5.a Aromatic/amide H refined with riding coordinates:
 C1(H1), C2(H2), C3(H3), C4(H4), C7(H7), C8(H8), C9(H9), C10(H10), C23(H23),
 C34(H34), C45(H45), C11(H11), C12(H12), C13(H13), C14(H14), C17(H17), C18(H18),
  C19(H19), C20(H20), C56(H56), C66(H66), C76(H76)
5.b Idealised Me refined as rotating group:
 C26(H26A,H26B,H26C), C27(H27A,H27B,H27C), C28(H28A,H28B,H28C), C29(H29A,H29B,
 H29C), C30(H30A,H30B,H30C), C31(H31A,H31B,H31C), C37(H37A,H37B,H37C), C38(H38A,
 H38B,H38C), C39(H39A,H39B,H39C), C40(H40A,H40B,H40C), C41(H41A,H41B,H41C),
 C42(H42A,H42B,H42C), C48(H48A,H48B,H48C), C49(H49A,H49B,H49C), C50(H50A,H50B,
 H50C), C51(H51A,H51B,H51C), C52(H52A,H52B,H52C), C53(H53A,H53B,H53C),
 C01H(H01A,H01B,H01C), C59(H59A,H59B,H59C), C60(H60A,H60B,H60C), C61(H61A,H61B,
 H61C), C62(H62A,H62B,H62C), C63(H63A,H63B,H63C), C64(H64A,H64B,H64C), C72(H72A,
 H72B,H72C), C73(H73A,H73B,H73C), C79(H79A,H79B,H79C), C80(H80A,H80B,H80C),
 C81(H81A,H81B,H81C), C025(H02A,H02B,H02C), C69(H69A,H69B,H69C), C70(H70A,H70B,
 H70C), C82(H82A,H82B,H82C), C83(H83A,H83B,H83C), C84(H84A,H84B,H84C), C3A(H3AA,
 H3AB,H3AC), C03D(H03A,H03B,H03C), C03R(H03D,H03E,H03F), C03U(H03G,H03H,H03I),
 C68(H68A,H68B,H68C), C2A(H2AA,H2AB,H2AC)
;

loop_
_space_group_symop_operation_xyz
'x, y, z'
'-x, -y, z+1/2'
'x+1/2, -y+1/2, z'
'-x+1/2, y+1/2, z+1/2'

loop_
_atom_site_label
_atom_site_type_symbol
_atom_site_fract_x
_atom_site_fract_y
_atom_site_fract_z
_atom_site_U_iso_or_equiv
_atom_site_adp_type
_atom_site_occupancy
_atom_site_site_symmetry_order
_atom_site_calc_flag
_atom_site_refinement_flags_posn
_atom_site_refinement_flags_adp
_atom_site_refinement_flags_occupancy
_atom_site_disorder_assembly
_atom_site_disorder_group
Eu1 Eu 0.27961(2) 0.52824(2) 0.34560(3) 0.02150(10) Uani 1 1 d . . . . .
O1 O 0.34337(18) 0.50195(18) 0.2430(4) 0.0259(10) Uani 1 1 d . . . . .
O2 O 0.28799(18) 0.59377(17) 0.2138(4) 0.0260(10) Uani 1 1 d . . . . .
O3 O 0.27952(18) 0.43417(19) 0.3810(5) 0.0317(12) Uani 1 1 d . . . . .
O4 O 0.23474(19) 0.48493(18) 0.2177(4) 0.0295(11) Uani 1 1 d . . . . .
O5 O 0.28280(18) 0.61217(18) 0.4405(4) 0.0285(11) Uani 1 1 d . . . . .
O6 O 0.34267(19) 0.52305(17) 0.4630(4) 0.0255(10) Uani 1 1 d . . . . .
N1 N 0.1929(2) 0.5664(2) 0.3576(5) 0.0276(12) Uani 1 1 d . . . . .
N2 N 0.2309(2) 0.5117(3) 0.5147(6) 0.0337(14) Uani 1 1 d . . . . .
C1 C 0.1753(3) 0.5932(3) 0.2757(6) 0.0313(15) Uani 1 1 d . . . . .
H1 H 0.1934 0.5935 0.2140 0.038 Uiso 1 1 calc R . . . .
C2 C 0.1320(3) 0.6201(3) 0.2773(6) 0.0310(15) Uani 1 1 d . . . . .
H2 H 0.1206 0.6389 0.2183 0.037 Uiso 1 1 calc R . . . .
C3 C 0.1053(3) 0.6191(3) 0.3679(7) 0.0371(19) Uani 1 1 d . . . . .
H3 H 0.0754 0.6374 0.3720 0.045 Uiso 1 1 calc R . . . .
C4 C 0.1230(3) 0.5912(3) 0.4508(7) 0.0395(17) Uani 1 1 d . . . . .
H4 H 0.1053 0.5898 0.5131 0.047 Uiso 1 1 calc R . . . .
C5 C 0.1665(3) 0.5649(3) 0.4440(6) 0.0339(16) Uani 1 1 d . . . . .
C6 C 0.1874(3) 0.5340(3) 0.5311(7) 0.0390(18) Uani 1 1 d . . . . .
C7 C 0.1638(4) 0.5270(4) 0.6240(9) 0.058(3) Uani 1 1 d . . . . .
H7 H 0.1329 0.5421 0.6338 0.070 Uiso 1 1 calc R . . . .
C8 C 0.1855(4) 0.4982(5) 0.7017(9) 0.064(3) Uani 1 1 d . . . . .
H8 H 0.1696 0.4930 0.7655 0.077 Uiso 1 1 calc R . . . .
C9 C 0.2306(4) 0.4769(4) 0.6859(9) 0.053(3) Uani 1 1 d . . . . .
H9 H 0.2470 0.4583 0.7396 0.063 Uiso 1 1 calc R . . . .
C10 C 0.2514(3) 0.4831(4) 0.5909(7) 0.043(2) Uani 1 1 d . . . . .
H10 H 0.2815 0.4665 0.5786 0.052 Uiso 1 1 calc R . . . .
C21 C 0.1971(3) 0.4304(3) 0.0901(6) 0.0355(16) Uani 1 1 d . . . . .
C22 C 0.2268(2) 0.4355(3) 0.1893(6) 0.0272(13) Uani 1 1 d . . . . .
C23 C 0.2428(3) 0.3894(3) 0.2429(7) 0.0355(17) Uani 1 1 d . . . . .
H23 H 0.2357 0.3546 0.2144 0.043 Uiso 1 1 calc R . . . .
C24 C 0.2683(2) 0.3907(2) 0.3346(8) 0.0339(16) Uani 1 1 d . . . . .
C25 C 0.2845(3) 0.3381(3) 0.3889(10) 0.058(3) Uani 1 1 d . . . . .
C26 C 0.1879(4) 0.3706(4) 0.0567(8) 0.059(3) Uani 1 1 d . . . . .
H26A H 0.2184 0.3519 0.0464 0.089 Uiso 1 1 calc GR . . . .
H26B H 0.1697 0.3703 -0.0076 0.089 Uiso 1 1 calc GR . . . .
H26C H 0.1696 0.3517 0.1103 0.089 Uiso 1 1 calc GR . . . .
C27 C 0.2221(5) 0.4611(6) 0.0054(11) 0.067(4) Uani 1 1 d . . . . .
H27A H 0.2212 0.5004 0.0201 0.101 Uiso 1 1 calc GR . . . .
H27B H 0.2060 0.4540 -0.0601 0.101 Uiso 1 1 calc GR . . . .
H27C H 0.2553 0.4489 0.0010 0.101 Uiso 1 1 calc GR . . . .
C28 C 0.1487(4) 0.4572(5) 0.1107(10) 0.060(3) Uani 1 1 d . . . . .
H28A H 0.1333 0.4390 0.1690 0.090 Uiso 1 1 calc GR . . . .
H28B H 0.1285 0.4537 0.0497 0.090 Uiso 1 1 calc GR . . . .
H28C H 0.1534 0.4959 0.1268 0.090 Uiso 1 1 calc GR . . . .
C29 C 0.3351(5) 0.3408(5) 0.4101(16) 0.104(7) Uani 1 1 d . . . . .
H29A H 0.3530 0.3336 0.3468 0.156 Uiso 1 1 calc GR . . . .
H29B H 0.3435 0.3134 0.4619 0.156 Uiso 1 1 calc GR . . . .
H29C H 0.3432 0.3773 0.4358 0.156 Uiso 1 1 calc GR . . . .
C30 C 0.2648(4) 0.2869(3) 0.3481(11) 0.059(3) Uani 1 1 d . . . . .
H30A H 0.2298 0.2884 0.3503 0.088 Uiso 1 1 calc GR . . . .
H30B H 0.2760 0.2561 0.3899 0.088 Uiso 1 1 calc GR . . . .
H30C H 0.2753 0.2820 0.2769 0.088 Uiso 1 1 calc GR . . . .
C31 C 0.2634(8) 0.3395(5) 0.5044(11) 0.102(6) Uani 1 1 d . . . . .
H31A H 0.2747 0.3725 0.5396 0.153 Uiso 1 1 calc GR . . . .
H31B H 0.2742 0.3071 0.5421 0.153 Uiso 1 1 calc GR . . . .
H31C H 0.2284 0.3398 0.5017 0.153 Uiso 1 1 calc GR . . . .
C32 C 0.2746(4) 0.6745(3) 0.5835(8) 0.048(2) Uani 1 1 d . . . . .
C33 C 0.2977(3) 0.6246(3) 0.5288(6) 0.0335(16) Uani 1 1 d . . . . .
C34 C 0.3325(4) 0.5953(3) 0.5822(6) 0.0382(18) Uani 1 1 d . . . . .
H34 H 0.3423 0.6090 0.6472 0.046 Uiso 1 1 calc R . . . .
C35 C 0.3542(3) 0.5470(3) 0.5468(6) 0.0320(15) Uani 1 1 d . . . . .
C36 C 0.3946(4) 0.5213(3) 0.6099(8) 0.0412(19) Uani 1 1 d . . . . .
C37 C 0.3802(4) 0.5144(4) 0.7210(7) 0.048(2) Uani 1 1 d . . . . .
H37A H 0.3765 0.5504 0.7529 0.071 Uiso 1 1 calc GR . . . .
H37B H 0.4048 0.4937 0.7575 0.071 Uiso 1 1 calc GR . . . .
H37C H 0.3498 0.4946 0.7245 0.071 Uiso 1 1 calc GR . . . .
C38 C 0.4077(4) 0.4659(4) 0.5637(9) 0.053(3) Uani 1 1 d . . . . .
H38A H 0.3801 0.4415 0.5669 0.079 Uiso 1 1 calc GR . . . .
H38B H 0.4342 0.4499 0.6026 0.079 Uiso 1 1 calc GR . . . .
H38C H 0.4174 0.4709 0.4919 0.079 Uiso 1 1 calc GR . . . .
C39 C 0.4381(4) 0.5599(5) 0.6013(10) 0.064(3) Uani 1 1 d . . . . .
H39A H 0.4465 0.5647 0.5288 0.096 Uiso 1 1 calc GR . . . .
H39B H 0.4652 0.5441 0.6384 0.096 Uiso 1 1 calc GR . . . .
H39C H 0.4300 0.5955 0.6313 0.096 Uiso 1 1 calc GR . . . .
C40 C 0.3125(5) 0.7161(3) 0.6132(9) 0.068(3) Uani 1 1 d . . . . .
H40A H 0.3369 0.6983 0.6556 0.101 Uiso 1 1 calc GR . . . .
H40B H 0.2978 0.7459 0.6521 0.101 Uiso 1 1 calc GR . . . .
H40C H 0.3274 0.7309 0.5509 0.101 Uiso 1 1 calc GR . . . .
C41 C 0.2379(4) 0.7010(3) 0.5130(8) 0.054(3) Uani 1 1 d . . . . .
H41A H 0.2539 0.7154 0.4517 0.081 Uiso 1 1 calc GR . . . .
H41B H 0.2220 0.7310 0.5495 0.081 Uiso 1 1 calc GR . . . .
H41C H 0.2141 0.6738 0.4924 0.081 Uiso 1 1 calc GR . . . .
C42 C 0.2474(6) 0.6533(4) 0.6798(9) 0.077(4) Uani 1 1 d . . . . .
H42A H 0.2197 0.6318 0.6580 0.115 Uiso 1 1 calc GR . . . .
H42B H 0.2366 0.6845 0.7211 0.115 Uiso 1 1 calc GR . . . .
H42C H 0.2687 0.6303 0.7211 0.115 Uiso 1 1 calc GR . . . .
C43 C 0.2954(3) 0.6416(3) 0.0528(6) 0.0357(16) Uani 1 1 d . . . . .
C44 C 0.3073(3) 0.5937(3) 0.1248(6) 0.0271(14) Uani 1 1 d . . . . .
C45 C 0.3383(3) 0.5519(3) 0.0890(6) 0.0327(15) Uani 1 1 d . . . . .
H45 H 0.3487 0.5533 0.0196 0.039 Uiso 1 1 calc R . . . .
C46 C 0.3543(2) 0.5087(3) 0.1502(6) 0.0266(13) Uani 1 1 d . . . . .
C47 C 0.3870(3) 0.4634(3) 0.1046(7) 0.0346(17) Uani 1 1 d . . . . .
C48 C 0.4332(4) 0.4653(5) 0.1607(10) 0.067(4) Uani 1 1 d . . . . .
H48A H 0.4471 0.5019 0.1548 0.101 Uiso 1 1 calc GR . . . .
H48B H 0.4552 0.4384 0.1310 0.101 Uiso 1 1 calc GR . . . .
H48C H 0.4279 0.4567 0.2333 0.101 Uiso 1 1 calc GR . . . .
C49 C 0.3626(4) 0.4077(3) 0.1314(10) 0.057(3) Uani 1 1 d . . . . .
H49A H 0.3601 0.4041 0.2062 0.086 Uiso 1 1 calc GR . . . .
H49B H 0.3818 0.3776 0.1040 0.086 Uiso 1 1 calc GR . . . .
H49C H 0.3307 0.4066 0.1009 0.086 Uiso 1 1 calc GR . . . .
C50 C 0.3928(4) 0.4672(3) -0.0111(8) 0.050(2) Uani 1 1 d . . . . .
H50A H 0.3614 0.4651 -0.0440 0.075 Uiso 1 1 calc GR . . . .
H50B H 0.4128 0.4370 -0.0353 0.075 Uiso 1 1 calc GR . . . .
H50C H 0.4080 0.5021 -0.0288 0.075 Uiso 1 1 calc GR . . . .
C51 C 0.2623(4) 0.6820(3) 0.1050(7) 0.043(2) Uani 1 1 d . . . . .
H51A H 0.2315 0.6645 0.1184 0.065 Uiso 1 1 calc GR . . . .
H51B H 0.2575 0.7138 0.0603 0.065 Uiso 1 1 calc GR . . . .
H51C H 0.2764 0.6939 0.1702 0.065 Uiso 1 1 calc GR . . . .
C52 C 0.2720(6) 0.6199(4) -0.0425(9) 0.080(5) Uani 1 1 d . . . . .
H52A H 0.2938 0.5946 -0.0773 0.120 Uiso 1 1 calc GR . . . .
H52B H 0.2644 0.6504 -0.0886 0.120 Uiso 1 1 calc GR . . . .
H52C H 0.2427 0.6006 -0.0238 0.120 Uiso 1 1 calc GR . . . .
C53 C 0.3427(5) 0.6722(5) 0.0264(13) 0.083(5) Uani 1 1 d . . . . .
H53A H 0.3599 0.6806 0.0901 0.124 Uiso 1 1 calc GR . . . .
H53B H 0.3353 0.7062 -0.0100 0.124 Uiso 1 1 calc GR . . . .
H53C H 0.3626 0.6489 -0.0173 0.124 Uiso 1 1 calc GR . . . .
Eu2 Eu 0.49873(2) 0.22108(2) 0.69041(4) 0.02586(11) Uani 1 1 d . . . . .
O7 O 0.42724(19) 0.2631(2) 0.7355(4) 0.0303(11) Uani 1 1 d . . . . .
O8 O 0.4887(2) 0.2148(2) 0.8710(4) 0.0340(12) Uani 1 1 d . . . . .
O9 O 0.44158(19) 0.18260(18) 0.5806(4) 0.0312(11) Uani 1 1 d . . . . .
O10 O 0.49863(17) 0.12605(19) 0.7162(5) 0.0315(12) Uani 1 1 d . . . . .
O11 O 0.50339(19) 0.2864(2) 0.5632(5) 0.0331(13) Uani 1 1 d . . . . .
O12 O 0.5495(2) 0.18740(19) 0.5585(4) 0.0343(12) Uani 1 1 d . . . . .
N4 N 0.5862(3) 0.2221(2) 0.7567(6) 0.0340(14) Uani 1 1 d . . . . .
N3 N 0.5339(2) 0.3133(2) 0.7676(5) 0.0329(13) Uani 1 1 d . . . . .
C00U C 0.5624(3) 0.2033(3) 0.4716(7) 0.0354(16) Uani 1 1 d . . . . .
C01H C 0.5243(4) 0.3944(3) 0.4984(9) 0.052(2) Uani 1 1 d . . . . .
H01A H 0.5076 0.3894 0.5639 0.079 Uiso 1 1 calc GR . . . .
H01B H 0.5153 0.4297 0.4685 0.079 Uiso 1 1 calc GR . . . .
H01C H 0.5588 0.3936 0.5102 0.079 Uiso 1 1 calc GR . . . .
C11 C 0.5064(3) 0.3576(3) 0.7693(8) 0.0366(18) Uani 1 1 d . . . . .
H11 H 0.4739 0.3539 0.7497 0.044 Uiso 1 1 calc R . . . .
C12 C 0.5224(3) 0.4086(3) 0.7981(7) 0.0406(18) Uani 1 1 d . . . . .
H12 H 0.5014 0.4391 0.7997 0.049 Uiso 1 1 calc R . . . .
C13 C 0.5701(3) 0.4141(3) 0.8246(6) 0.0343(17) Uani 1 1 d . . . . .
H13 H 0.5827 0.4488 0.8427 0.041 Uiso 1 1 calc R . . . .
C14 C 0.5991(3) 0.3684(3) 0.8242(6) 0.0340(16) Uani 1 1 d . . . . .
H14 H 0.6317 0.3712 0.8433 0.041 Uiso 1 1 calc R . . . .
C15 C 0.5800(3) 0.3183(3) 0.7955(6) 0.0301(14) Uani 1 1 d . . . . .
C16 C 0.6089(3) 0.2674(3) 0.7903(6) 0.0309(15) Uani 1 1 d . . . . .
C17 C 0.6563(3) 0.2663(3) 0.8215(7) 0.041(2) Uani 1 1 d . . . . .
H17 H 0.6713 0.2985 0.8471 0.049 Uiso 1 1 calc R . . . .
C18 C 0.6817(3) 0.2172(3) 0.8147(8) 0.046(2) Uani 1 1 d . . . . .
H18 H 0.7143 0.2155 0.8347 0.055 Uiso 1 1 calc R . . . .
C19 C 0.6587(3) 0.1716(3) 0.7788(8) 0.0435(19) Uani 1 1 d . . . . .
H19 H 0.6750 0.1377 0.7729 0.052 Uiso 1 1 calc R . . . .
C20 C 0.6109(3) 0.1761(3) 0.7511(7) 0.0418(19) Uani 1 1 d . . . . .
H20 H 0.5951 0.1443 0.7268 0.050 Uiso 1 1 calc R . . . .
C54 C 0.3564(3) 0.3036(3) 0.7983(7) 0.0393(18) Uani 1 1 d . . . . .
C55 C 0.4046(3) 0.2766(3) 0.8172(6) 0.0329(17) Uani 1 1 d . . . . .
C56 C 0.4229(3) 0.2688(3) 0.9172(6) 0.0336(16) Uani 1 1 d . . . . .
H56 H 0.4058 0.2842 0.9731 0.040 Uiso 1 1 calc R . . . .
C57 C 0.4645(3) 0.2400(3) 0.9391(6) 0.0347(16) Uani 1 1 d . . . . .
C58 C 0.4836(4) 0.2343(4) 1.0481(8) 0.049(2) Uani 1 1 d . . . . .
C59 C 0.4860(6) 0.1736(5) 1.0749(10) 0.083(4) Uani 1 1 d . . . . .
H59A H 0.4536 0.1585 1.0772 0.125 Uiso 1 1 calc GR . . . .
H59B H 0.5012 0.1690 1.1422 0.125 Uiso 1 1 calc GR . . . .
H59C H 0.5046 0.1542 1.0226 0.125 Uiso 1 1 calc GR . . . .
C60 C 0.5344(4) 0.2594(5) 1.0490(9) 0.063(3) Uani 1 1 d . . . . .
H60A H 0.5552 0.2382 1.0033 0.094 Uiso 1 1 calc GR . . . .
H60B H 0.5472 0.2584 1.1191 0.094 Uiso 1 1 calc GR . . . .
H60C H 0.5329 0.2973 1.0252 0.094 Uiso 1 1 calc GR . . . .
C61 C 0.4531(5) 0.2642(6) 1.1301(10) 0.074(3) Uani 1 1 d . . . . .
H61A H 0.4550 0.3038 1.1188 0.111 Uiso 1 1 calc GR . . . .
H61B H 0.4653 0.2555 1.1988 0.111 Uiso 1 1 calc GR . . . .
H61C H 0.4199 0.2523 1.1246 0.111 Uiso 1 1 calc GR . . . .
C62 C 0.3305(4) 0.3222(4) 0.8956(9) 0.059(3) Uani 1 1 d . . . . .
H62A H 0.3250 0.2907 0.9405 0.088 Uiso 1 1 calc GR . . . .
H62B H 0.2998 0.3387 0.8770 0.088 Uiso 1 1 calc GR . . . .
H62C H 0.3501 0.3493 0.9317 0.088 Uiso 1 1 calc GR . . . .
C63 C 0.3256(3) 0.2626(3) 0.7408(8) 0.043(2) Uani 1 1 d . . . . .
H63A H 0.3415 0.2521 0.6767 0.064 Uiso 1 1 calc GR . . . .
H63B H 0.2946 0.2791 0.7252 0.064 Uiso 1 1 calc GR . . . .
H63C H 0.3209 0.2300 0.7836 0.064 Uiso 1 1 calc GR . . . .
C64 C 0.3641(4) 0.3542(3) 0.7292(10) 0.056(3) Uani 1 1 d . . . . .
H64A H 0.3798 0.3831 0.7689 0.084 Uiso 1 1 calc GR . . . .
H64B H 0.3332 0.3674 0.7042 0.084 Uiso 1 1 calc GR . . . .
H64C H 0.3842 0.3441 0.6706 0.084 Uiso 1 1 calc GR . . . .
C65 C 0.5222(3) 0.2933(3) 0.4753(7) 0.0365(17) Uani 1 1 d . . . . .
C66 C 0.5504(3) 0.2541(3) 0.4277(6) 0.0370(17) Uani 1 1 d . . . . .
H66 H 0.5625 0.2621 0.3612 0.044 Uiso 1 1 calc R . . . .
C67 C 0.5954(4) 0.1636(3) 0.4113(8) 0.047(2) Uani 1 1 d D . . . .
C71 C 0.5104(3) 0.3484(4) 0.4246(7) 0.0402(18) Uani 1 1 d . . . . .
C72 C 0.5369(4) 0.3581(4) 0.3243(9) 0.063(3) Uani 1 1 d . . . . .
H72A H 0.5266 0.3929 0.2944 0.095 Uiso 1 1 calc GR . . . .
H72B H 0.5299 0.3283 0.2763 0.095 Uiso 1 1 calc GR . . . .
H72C H 0.5713 0.3593 0.3377 0.095 Uiso 1 1 calc GR . . . .
C73 C 0.4573(4) 0.3495(4) 0.4034(9) 0.054(2) Uani 1 1 d . . . . .
H73A H 0.4398 0.3491 0.4686 0.081 Uiso 1 1 calc GR . . . .
H73B H 0.4484 0.3174 0.3627 0.081 Uiso 1 1 calc GR . . . .
H73C H 0.4493 0.3828 0.3652 0.081 Uiso 1 1 calc GR . . . .
C74 C 0.5048(3) 0.0294(3) 0.7017(8) 0.0371(19) Uani 1 1 d . . . . .
C75 C 0.4875(3) 0.0861(3) 0.6618(7) 0.0355(17) Uani 1 1 d . . . . .
C76 C 0.4584(3) 0.0889(3) 0.5725(7) 0.0354(16) Uani 1 1 d . . . . .
H76 H 0.4532 0.0564 0.5342 0.042 Uiso 1 1 calc R . . . .
C77 C 0.4370(2) 0.1370(3) 0.5381(6) 0.0311(14) Uani 1 1 d . . . . .
C78 C 0.4039(3) 0.1369(3) 0.4416(7) 0.0362(16) Uani 1 1 d D . . . .
C79 C 0.4990(5) -0.0174(4) 0.6282(12) 0.073(4) Uani 1 1 d . . . . .
H79A H 0.4651 -0.0270 0.6230 0.110 Uiso 1 1 calc GR . . . .
H79B H 0.5171 -0.0490 0.6531 0.110 Uiso 1 1 calc GR . . . .
H79C H 0.5109 -0.0067 0.5603 0.110 Uiso 1 1 calc GR . . . .
C80 C 0.4757(5) 0.0162(4) 0.7976(10) 0.067(3) Uani 1 1 d . . . . .
H80A H 0.4779 0.0466 0.8463 0.100 Uiso 1 1 calc GR . . . .
H80B H 0.4883 -0.0171 0.8297 0.100 Uiso 1 1 calc GR . . . .
H80C H 0.4422 0.0104 0.7785 0.100 Uiso 1 1 calc GR . . . .
C81 C 0.5571(4) 0.0360(4) 0.7341(11) 0.061(3) Uani 1 1 d . . . . .
H81A H 0.5769 0.0415 0.6729 0.091 Uiso 1 1 calc GR . . . .
H81B H 0.5676 0.0029 0.7702 0.091 Uiso 1 1 calc GR . . . .
H81C H 0.5601 0.0676 0.7797 0.091 Uiso 1 1 calc GR . . . .
C025 C 0.6199(10) 0.1888(11) 0.315(2) 0.064(2) Uiso 0.5 1 d . . P A 1
H02A H 0.5963 0.1938 0.2606 0.096 Uiso 0.5 1 calc GR . P A 1
H02B H 0.6452 0.1643 0.2914 0.096 Uiso 0.5 1 calc GR . P A 1
H02C H 0.6338 0.2243 0.3335 0.096 Uiso 0.5 1 calc GR . P A 1
C69 C 0.6263(9) 0.1323(10) 0.494(2) 0.064(2) Uiso 0.5 1 d . . P A 2
H69A H 0.6277 0.1540 0.5573 0.096 Uiso 0.5 1 calc GR . P A 2
H69B H 0.6587 0.1268 0.4675 0.096 Uiso 0.5 1 calc GR . P A 2
H69C H 0.6117 0.0968 0.5088 0.096 Uiso 0.5 1 calc GR . P A 2
C70 C 0.5582(9) 0.1322(9) 0.330(2) 0.064(2) Uiso 0.5 1 d . . P A 2
H70A H 0.5304 0.1185 0.3675 0.096 Uiso 0.5 1 calc GR . P A 2
H70B H 0.5747 0.1015 0.2969 0.096 Uiso 0.5 1 calc GR . P A 2
H70C H 0.5477 0.1581 0.2770 0.096 Uiso 0.5 1 calc GR . P A 2
C82 C 0.4366(7) 0.1369(6) 0.3483(19) 0.049(4) Uiso 0.5 1 d D . P B 1
H82A H 0.4566 0.1698 0.3494 0.073 Uiso 0.5 1 calc GR . P B 1
H82B H 0.4173 0.1367 0.2855 0.073 Uiso 0.5 1 calc GR . P B 1
H82C H 0.4569 0.1043 0.3498 0.073 Uiso 0.5 1 calc GR . P B 1
C83 C 0.3720(6) 0.1832(6) 0.4421(14) 0.042(3) Uiso 0.5 1 d D . P B 1
H83A H 0.3463 0.1768 0.4917 0.062 Uiso 0.5 1 calc GR . P B 1
H83B H 0.3583 0.1881 0.3734 0.062 Uiso 0.5 1 calc GR . P B 1
H83C H 0.3897 0.2162 0.4616 0.062 Uiso 0.5 1 calc GR . P B 1
C84 C 0.3751(6) 0.0808(5) 0.4375(13) 0.037(3) Uiso 0.5 1 d D . P B 1
H84A H 0.3962 0.0507 0.4578 0.055 Uiso 0.5 1 calc GR . P B 1
H84B H 0.3635 0.0746 0.3674 0.055 Uiso 0.5 1 calc GR . P B 1
H84C H 0.3480 0.0827 0.4848 0.055 Uiso 0.5 1 calc GR . P B 1
C3A C 0.4106(9) 0.0903(8) 0.3710(18) 0.070(6) Uiso 0.5 1 d D . P B 2
H3AA H 0.4442 0.0881 0.3505 0.105 Uiso 0.5 1 calc GR . P B 2
H3AB H 0.3907 0.0955 0.3099 0.105 Uiso 0.5 1 calc GR . P B 2
H3AC H 0.4014 0.0564 0.4057 0.105 Uiso 0.5 1 calc GR . P B 2
C03D C 0.4185(9) 0.1901(8) 0.3786(19) 0.063(5) Uiso 0.5 1 d D . P B 2
H03A H 0.4050 0.2225 0.4120 0.094 Uiso 0.5 1 calc GR . P B 2
H03B H 0.4062 0.1874 0.3083 0.094 Uiso 0.5 1 calc GR . P B 2
H03C H 0.4534 0.1932 0.3766 0.094 Uiso 0.5 1 calc GR . P B 2
C03R C 0.3535(9) 0.1389(11) 0.488(3) 0.100(10) Uiso 0.5 1 d D . P B 2
H03D H 0.3531 0.1189 0.5533 0.150 Uiso 0.5 1 calc GR . P B 2
H03E H 0.3308 0.1221 0.4403 0.150 Uiso 0.5 1 calc GR . P B 2
H03F H 0.3444 0.1771 0.5002 0.150 Uiso 0.5 1 calc GR . P B 2
C03U C 0.5703(8) 0.1107(8) 0.392(2) 0.064(2) Uiso 0.5 1 d D . P A 1
H03G H 0.5632 0.0930 0.4583 0.096 Uiso 0.5 1 calc GR . P A 1
H03H H 0.5907 0.0867 0.3511 0.096 Uiso 0.5 1 calc GR . P A 1
H03I H 0.5404 0.1176 0.3555 0.096 Uiso 0.5 1 calc GR . P A 1
C68 C 0.6291(10) 0.1895(10) 0.346(3) 0.064(2) Uiso 0.5 1 d . . P A 2
H68A H 0.6122 0.2115 0.2944 0.096 Uiso 0.5 1 calc GR . P A 2
H68B H 0.6483 0.1616 0.3110 0.096 Uiso 0.5 1 calc GR . P A 2
H68C H 0.6499 0.2132 0.3866 0.096 Uiso 0.5 1 calc GR . P A 2
C2A C 0.6392(8) 0.1506(10) 0.487(2) 0.064(2) Uiso 0.5 1 d D . P A 1
H2AA H 0.6548 0.1849 0.5074 0.096 Uiso 0.5 1 calc GR . P A 1
H2AB H 0.6623 0.1270 0.4524 0.096 Uiso 0.5 1 calc GR . P A 1
H2AC H 0.6273 0.1320 0.5490 0.096 Uiso 0.5 1 calc GR . P A 1

loop_
_atom_site_aniso_label
_atom_site_aniso_U_11
_atom_site_aniso_U_22
_atom_site_aniso_U_33
_atom_site_aniso_U_23
_atom_site_aniso_U_13
_atom_site_aniso_U_12
Eu1 0.02354(16) 0.01881(14) 0.02214(17) 0.00292(13) 0.00067(15) 0.00178(9)
O1 0.030(2) 0.027(2) 0.021(3) -0.0007(17) 0.0024(19) 0.0103(18)
O2 0.032(2) 0.020(2) 0.025(3) 0.0031(17) 0.0043(19) 0.0057(17)
O3 0.038(3) 0.019(2) 0.038(3) 0.0038(18) -0.014(2) -0.0060(17)
O4 0.037(3) 0.0212(19) 0.030(3) 0.0028(18) -0.010(2) -0.0011(19)
O5 0.041(3) 0.021(2) 0.023(3) 0.0015(18) 0.004(2) 0.0058(17)
O6 0.029(3) 0.025(2) 0.023(3) -0.0005(17) -0.002(2) 0.0007(17)
N1 0.032(3) 0.030(2) 0.020(3) 0.009(2) 0.007(2) 0.005(2)
N2 0.026(3) 0.036(3) 0.040(4) 0.016(3) 0.000(3) 0.009(2)
C1 0.035(4) 0.032(3) 0.027(4) 0.009(3) -0.001(3) 0.000(3)
C2 0.032(4) 0.025(3) 0.035(4) 0.002(3) -0.006(3) 0.006(3)
C3 0.024(3) 0.038(3) 0.049(6) 0.001(3) -0.002(3) 0.012(3)
C4 0.033(4) 0.045(4) 0.040(5) 0.007(3) 0.004(3) 0.006(3)
C5 0.034(4) 0.036(3) 0.033(4) 0.013(3) 0.005(3) 0.005(3)
C6 0.033(4) 0.049(4) 0.036(5) 0.018(3) 0.011(3) 0.006(3)
C7 0.049(6) 0.079(7) 0.047(6) 0.028(5) 0.018(5) 0.021(5)
C8 0.052(6) 0.100(8) 0.040(6) 0.033(6) 0.018(5) 0.018(5)
C9 0.043(5) 0.082(7) 0.034(6) 0.035(5) 0.003(4) 0.007(4)
C10 0.034(4) 0.049(4) 0.046(6) 0.024(3) -0.003(4) 0.001(3)
C21 0.045(4) 0.037(4) 0.025(4) -0.002(3) -0.012(3) 0.003(3)
C22 0.025(3) 0.029(3) 0.027(4) 0.001(3) -0.005(3) 0.002(2)
C23 0.035(4) 0.022(3) 0.049(5) 0.002(3) -0.017(3) -0.004(3)
C24 0.029(3) 0.026(3) 0.047(5) 0.007(3) -0.016(4) -0.006(2)
C25 0.054(5) 0.029(4) 0.091(8) 0.022(4) -0.044(5) -0.011(3)
C26 0.086(8) 0.042(4) 0.049(6) -0.004(4) -0.033(5) 0.001(4)
C27 0.068(8) 0.099(9) 0.034(7) 0.008(6) -0.007(5) -0.025(6)
C28 0.048(6) 0.074(6) 0.057(7) -0.008(5) -0.023(5) 0.023(5)
C29 0.069(8) 0.049(5) 0.194(18) 0.028(8) -0.082(10) -0.006(5)
C30 0.077(6) 0.025(3) 0.074(7) 0.011(4) -0.037(7) -0.011(3)
C31 0.21(2) 0.046(6) 0.051(8) 0.009(5) 0.004(10) 0.000(8)
C32 0.084(7) 0.029(4) 0.031(5) -0.005(3) 0.012(4) 0.011(4)
C33 0.053(5) 0.020(3) 0.028(4) -0.001(3) 0.006(3) 0.005(3)
C34 0.066(6) 0.029(3) 0.020(4) -0.008(3) -0.007(3) 0.007(3)
C35 0.038(4) 0.026(3) 0.032(4) -0.001(3) 0.001(3) -0.002(3)
C36 0.044(5) 0.044(4) 0.036(5) -0.001(3) -0.013(4) -0.001(3)
C37 0.059(6) 0.047(4) 0.037(5) 0.003(4) -0.012(4) 0.006(4)
C38 0.061(7) 0.055(5) 0.043(6) -0.008(4) -0.019(5) 0.020(4)
C39 0.049(6) 0.088(7) 0.054(7) 0.010(5) -0.017(5) -0.018(5)
C40 0.117(11) 0.032(4) 0.054(7) -0.009(4) 0.000(7) 0.014(5)
C41 0.076(7) 0.037(4) 0.049(6) 0.005(4) 0.022(5) 0.023(4)
C42 0.149(13) 0.038(4) 0.044(6) -0.002(4) 0.037(7) 0.029(6)
C43 0.047(4) 0.033(3) 0.027(4) 0.009(3) 0.002(3) 0.008(3)
C44 0.032(4) 0.025(3) 0.024(4) 0.004(2) 0.001(3) 0.006(2)
C45 0.047(4) 0.031(3) 0.021(4) 0.001(3) 0.008(3) 0.009(3)
C46 0.027(3) 0.025(3) 0.027(4) 0.000(2) -0.001(3) 0.004(2)
C47 0.040(4) 0.033(3) 0.031(4) -0.007(3) 0.008(3) 0.014(3)
C48 0.057(6) 0.074(6) 0.071(8) -0.035(6) -0.015(6) 0.041(5)
C49 0.074(7) 0.028(4) 0.071(7) -0.004(4) 0.021(6) 0.005(4)
C50 0.056(6) 0.046(4) 0.049(6) -0.007(4) 0.020(5) 0.003(4)
C51 0.060(6) 0.030(4) 0.039(5) 0.005(3) 0.002(4) 0.008(4)
C52 0.147(13) 0.057(6) 0.036(6) -0.003(5) -0.031(7) 0.052(7)
C53 0.072(8) 0.062(6) 0.115(12) 0.054(7) 0.037(8) 0.014(5)
Eu2 0.02776(18) 0.02405(16) 0.02577(19) 0.00350(13) -0.00083(13) -0.00533(11)
O7 0.033(3) 0.033(2) 0.025(3) -0.002(2) 0.002(2) -0.003(2)
O8 0.045(3) 0.033(2) 0.024(3) 0.0022(19) 0.002(2) -0.003(2)
O9 0.035(3) 0.024(2) 0.035(3) 0.0015(19) -0.009(2) -0.0027(18)
O10 0.035(3) 0.024(2) 0.036(4) 0.0030(19) 0.003(2) -0.0054(17)
O11 0.039(3) 0.029(2) 0.031(4) 0.007(2) 0.004(2) -0.0030(19)
O12 0.038(3) 0.027(2) 0.038(3) 0.000(2) 0.009(2) -0.0023(19)
N4 0.035(3) 0.036(3) 0.031(4) 0.002(2) 0.001(3) 0.000(2)
N3 0.037(3) 0.031(3) 0.031(3) 0.000(2) -0.003(3) -0.003(2)
C00U 0.038(4) 0.035(3) 0.034(4) -0.003(3) 0.007(3) -0.006(3)
C01H 0.056(6) 0.038(4) 0.064(7) 0.012(4) -0.007(5) -0.001(4)
C11 0.032(4) 0.032(3) 0.046(5) 0.010(3) -0.002(3) -0.002(3)
C12 0.039(4) 0.033(3) 0.050(5) 0.002(3) -0.003(4) -0.003(3)
C13 0.035(4) 0.029(3) 0.038(5) 0.000(3) -0.005(3) -0.011(3)
C14 0.037(4) 0.033(3) 0.032(5) 0.001(3) -0.003(3) -0.006(3)
C15 0.029(3) 0.033(3) 0.029(4) -0.003(3) -0.002(3) -0.006(3)
C16 0.030(4) 0.035(3) 0.027(4) 0.004(3) -0.002(3) -0.005(3)
C17 0.035(4) 0.036(3) 0.050(6) -0.006(3) -0.004(3) -0.005(3)
C18 0.030(4) 0.054(5) 0.053(6) -0.001(4) -0.006(4) 0.003(3)
C19 0.043(5) 0.040(4) 0.047(5) 0.001(3) -0.001(4) 0.009(3)
C20 0.042(5) 0.037(4) 0.047(5) -0.003(3) 0.007(4) -0.001(3)
C54 0.039(4) 0.026(3) 0.053(5) -0.011(3) 0.004(4) -0.004(3)
C55 0.033(4) 0.029(3) 0.037(5) -0.002(2) -0.003(3) -0.008(3)
C56 0.037(4) 0.039(4) 0.025(4) -0.003(3) 0.003(3) 0.001(3)
C57 0.044(4) 0.031(3) 0.030(4) 0.003(3) -0.003(3) -0.009(3)
C58 0.059(6) 0.047(4) 0.040(6) 0.000(4) 0.002(5) -0.012(4)
C59 0.160(14) 0.052(6) 0.038(6) 0.019(5) -0.019(8) -0.018(7)
C60 0.056(6) 0.088(7) 0.045(7) 0.004(5) -0.014(5) -0.022(6)
C61 0.079(9) 0.102(9) 0.041(7) -0.011(6) -0.010(6) 0.012(7)
C62 0.051(6) 0.060(5) 0.065(7) -0.024(5) 0.007(5) 0.007(4)
C63 0.032(4) 0.037(4) 0.060(6) -0.011(4) -0.002(4) -0.001(3)
C64 0.055(6) 0.034(4) 0.079(8) -0.002(4) -0.012(5) -0.002(4)
C65 0.034(4) 0.036(3) 0.039(5) 0.004(3) 0.000(3) -0.001(3)
C66 0.039(4) 0.041(4) 0.031(4) 0.004(3) 0.007(3) -0.002(3)
C67 0.057(5) 0.040(4) 0.045(5) -0.009(3) 0.020(4) 0.005(4)
C71 0.036(4) 0.048(4) 0.036(5) 0.016(3) 0.004(4) 0.001(3)
C72 0.073(7) 0.055(5) 0.061(8) 0.026(5) 0.021(6) 0.009(5)
C73 0.050(6) 0.055(5) 0.057(7) 0.016(4) -0.008(5) 0.005(4)
C74 0.039(4) 0.024(3) 0.049(6) 0.005(3) -0.001(4) -0.002(2)
C75 0.035(4) 0.034(3) 0.038(5) 0.005(3) 0.004(3) 0.001(3)
C76 0.032(4) 0.028(3) 0.047(5) -0.008(3) -0.001(3) 0.001(3)
C77 0.027(3) 0.032(3) 0.035(4) 0.000(3) 0.004(3) -0.003(2)
C78 0.031(4) 0.040(4) 0.038(5) -0.005(3) -0.006(3) -0.008(3)
C79 0.100(10) 0.035(5) 0.085(10) -0.012(5) -0.033(7) 0.023(5)
C80 0.077(8) 0.033(4) 0.090(9) 0.023(5) 0.024(7) 0.010(4)
C81 0.049(6) 0.043(4) 0.089(9) 0.015(5) -0.004(5) 0.005(4)

loop_
_atom_type_symbol
_atom_type_description
_atom_type_scat_dispersion_real
_atom_type_scat_dispersion_imag
_atom_type_scat_source
C C 0.0050 0.0020 'International Tables Vol C Tables 4.2.6.8 and 6.1.1.4'
H H 0.0000 0.0000 'International Tables Vol C Tables 4.2.6.8 and 6.1.1.4'
Eu Eu 0.0280 4.6530 'International Tables Vol C Tables 4.2.6.8 and 6.1.1.4'
N N 0.0090 0.0040 'International Tables Vol C Tables 4.2.6.8 and 6.1.1.4'
O O 0.0150 0.0080 'International Tables Vol C Tables 4.2.6.8 and 6.1.1.4'

loop_
_geom_angle_atom_site_label_1
_geom_angle_atom_site_label_2
_geom_angle_atom_site_label_3
_geom_angle
_geom_angle_site_symmetry_1
_geom_angle_site_symmetry_3
O1 Eu1 O2 72.14(16) . .
O1 Eu1 O3 80.91(18) . .
O1 Eu1 O4 83.05(18) . .
O1 Eu1 O5 120.31(17) . .
O1 Eu1 O6 77.25(18) . .
O1 Eu1 N1 148.30(18) . .
O1 Eu1 N2 147.25(17) . .
O2 Eu1 O5 77.85(18) . .
O2 Eu1 N1 83.85(17) . .
O2 Eu1 N2 140.10(17) . .
O3 Eu1 O2 143.97(19) . .
O3 Eu1 O5 137.61(19) . .
O3 Eu1 N1 109.80(17) . .
O3 Eu1 N2 71.5(2) . .
O4 Eu1 O2 80.99(17) . .
O4 Eu1 O3 72.26(17) . .
O4 Eu1 O5 140.74(17) . .
O4 Eu1 O6 147.79(16) . .
O4 Eu1 N1 72.79(19) . .
O4 Eu1 N2 104.4(2) . .
O5 Eu1 N1 72.37(18) . .
O5 Eu1 N2 73.7(2) . .
O6 Eu1 O2 115.89(17) . .
O6 Eu1 O3 79.60(16) . .
O6 Eu1 O5 71.44(16) . .
O6 Eu1 N1 133.16(19) . .
O6 Eu1 N2 80.6(2) . .
N1 Eu1 N2 61.31(19) . .
C46 O1 Eu1 134.7(4) . .
C44 O2 Eu1 134.5(4) . .
C24 O3 Eu1 137.1(5) . .
C22 O4 Eu1 136.4(4) . .
C33 O5 Eu1 133.6(4) . .
C35 O6 Eu1 136.2(5) . .
C1 N1 Eu1 118.0(5) . .
C1 N1 C5 118.2(6) . .
C5 N1 Eu1 123.5(5) . .
C6 N2 Eu1 122.7(5) . .
C10 N2 Eu1 118.6(5) . .
C10 N2 C6 118.6(7) . .
N1 C1 H1 118.5 . .
N1 C1 C2 122.9(7) . .
C2 C1 H1 118.5 . .
C1 C2 H2 120.8 . .
C1 C2 C3 118.3(7) . .
C3 C2 H2 120.8 . .
C2 C3 H3 120.7 . .
C4 C3 C2 118.7(7) . .
C4 C3 H3 120.7 . .
C3 C4 H4 120.0 . .
C3 C4 C5 120.1(8) . .
C5 C4 H4 120.0 . .
N1 C5 C4 121.8(7) . .
N1 C5 C6 115.8(6) . .
C4 C5 C6 122.4(7) . .
N2 C6 C5 116.1(7) . .
N2 C6 C7 121.1(8) . .
C7 C6 C5 122.7(8) . .
C6 C7 H7 120.2 . .
C8 C7 C6 119.7(9) . .
C8 C7 H7 120.2 . .
C7 C8 H8 120.4 . .
C7 C8 C9 119.1(9) . .
C9 C8 H8 120.4 . .
C8 C9 H9 120.7 . .
C10 C9 C8 118.5(9) . .
C10 C9 H9 120.7 . .
N2 C10 C9 122.8(9) . .
N2 C10 H10 118.6 . .
C9 C10 H10 118.6 . .
C22 C21 C26 113.7(6) . .
C27 C21 C22 108.8(7) . .
C27 C21 C26 110.1(9) . .
C27 C21 C28 109.1(9) . .
C28 C21 C22 107.3(7) . .
C28 C21 C26 107.8(8) . .
O4 C22 C21 114.3(6) . .
O4 C22 C23 124.1(7) . .
C23 C22 C21 121.6(6) . .
C22 C23 H23 117.5 . .
C24 C23 C22 125.0(6) . .
C24 C23 H23 117.5 . .
O3 C24 C23 123.8(6) . .
O3 C24 C25 114.2(7) . .
C23 C24 C25 121.9(7) . .
C24 C25 C31 107.5(9) . .
C29 C25 C24 109.9(8) . .
C29 C25 C30 118.5(10) . .
C29 C25 C31 100.5(13) . .
C30 C25 C24 115.8(8) . .
C30 C25 C31 102.5(10) . .
C21 C26 H26A 109.5 . .
C21 C26 H26B 109.5 . .
C21 C26 H26C 109.5 . .
H26A C26 H26B 109.5 . .
H26A C26 H26C 109.5 . .
H26B C26 H26C 109.5 . .
C21 C27 H27A 109.5 . .
C21 C27 H27B 109.5 . .
C21 C27 H27C 109.5 . .
H27A C27 H27B 109.5 . .
H27A C27 H27C 109.5 . .
H27B C27 H27C 109.5 . .
C21 C28 H28A 109.5 . .
C21 C28 H28B 109.5 . .
C21 C28 H28C 109.5 . .
H28A C28 H28B 109.5 . .
H28A C28 H28C 109.5 . .
H28B C28 H28C 109.5 . .
C25 C29 H29A 109.5 . .
C25 C29 H29B 109.5 . .
C25 C29 H29C 109.5 . .
H29A C29 H29B 109.5 . .
H29A C29 H29C 109.5 . .
H29B C29 H29C 109.5 . .
C25 C30 H30A 109.5 . .
C25 C30 H30B 109.5 . .
C25 C30 H30C 109.5 . .
H30A C30 H30B 109.5 . .
H30A C30 H30C 109.5 . .
H30B C30 H30C 109.5 . .
C25 C31 H31A 109.5 . .
C25 C31 H31B 109.5 . .
C25 C31 H31C 109.5 . .
H31A C31 H31B 109.5 . .
H31A C31 H31C 109.5 . .
H31B C31 H31C 109.5 . .
C33 C32 C42 108.2(7) . .
C40 C32 C33 110.5(9) . .
C40 C32 C41 109.9(8) . .
C40 C32 C42 111.1(10) . .
C41 C32 C33 109.9(8) . .
C41 C32 C42 107.2(9) . .
O5 C33 C32 118.0(7) . .
O5 C33 C34 124.2(6) . .
C34 C33 C32 117.8(7) . .
C33 C34 H34 117.6 . .
C33 C34 C35 124.7(7) . .
C35 C34 H34 117.6 . .
O6 C35 C34 123.8(7) . .
O6 C35 C36 117.1(6) . .
C34 C35 C36 119.1(7) . .
C35 C36 C39 107.1(7) . .
C37 C36 C35 111.1(8) . .
C37 C36 C38 110.0(8) . .
C37 C36 C39 110.5(8) . .
C38 C36 C35 109.2(7) . .
C38 C36 C39 108.9(10) . .
C36 C37 H37A 109.5 . .
C36 C37 H37B 109.5 . .
C36 C37 H37C 109.5 . .
H37A C37 H37B 109.5 . .
H37A C37 H37C 109.5 . .
H37B C37 H37C 109.5 . .
C36 C38 H38A 109.5 . .
C36 C38 H38B 109.5 . .
C36 C38 H38C 109.5 . .
H38A C38 H38B 109.5 . .
H38A C38 H38C 109.5 . .
H38B C38 H38C 109.5 . .
C36 C39 H39A 109.5 . .
C36 C39 H39B 109.5 . .
C36 C39 H39C 109.5 . .
H39A C39 H39B 109.5 . .
H39A C39 H39C 109.5 . .
H39B C39 H39C 109.5 . .
C32 C40 H40A 109.5 . .
C32 C40 H40B 109.5 . .
C32 C40 H40C 109.5 . .
H40A C40 H40B 109.5 . .
H40A C40 H40C 109.5 . .
H40B C40 H40C 109.5 . .
C32 C41 H41A 109.5 . .
C32 C41 H41B 109.5 . .
C32 C41 H41C 109.5 . .
H41A C41 H41B 109.5 . .
H41A C41 H41C 109.5 . .
H41B C41 H41C 109.5 . .
C32 C42 H42A 109.5 . .
C32 C42 H42B 109.5 . .
C32 C42 H42C 109.5 . .
H42A C42 H42B 109.5 . .
H42A C42 H42C 109.5 . .
H42B C42 H42C 109.5 . .
C44 C43 C53 108.4(7) . .
C51 C43 C44 110.8(7) . .
C51 C43 C53 107.9(8) . .
C52 C43 C44 109.2(7) . .
C52 C43 C51 109.5(8) . .
C52 C43 C53 111.1(11) . .
O2 C44 C43 117.4(6) . .
O2 C44 C45 123.8(6) . .
C45 C44 C43 118.8(7) . .
C44 C45 H45 118.2 . .
C46 C45 C44 123.7(7) . .
C46 C45 H45 118.2 . .
O1 C46 C45 124.8(6) . .
O1 C46 C47 114.5(6) . .
C45 C46 C47 120.7(7) . .
C46 C47 C49 106.1(7) . .
C48 C47 C46 107.7(7) . .
C48 C47 C49 107.3(9) . .
C48 C47 C50 113.1(9) . .
C50 C47 C46 113.5(7) . .
C50 C47 C49 108.8(8) . .
C47 C48 H48A 109.5 . .
C47 C48 H48B 109.5 . .
C47 C48 H48C 109.5 . .
H48A C48 H48B 109.5 . .
H48A C48 H48C 109.5 . .
H48B C48 H48C 109.5 . .
C47 C49 H49A 109.5 . .
C47 C49 H49B 109.5 . .
C47 C49 H49C 109.5 . .
H49A C49 H49B 109.5 . .
H49A C49 H49C 109.5 . .
H49B C49 H49C 109.5 . .
C47 C50 H50A 109.5 . .
C47 C50 H50B 109.5 . .
C47 C50 H50C 109.5 . .
H50A C50 H50B 109.5 . .
H50A C50 H50C 109.5 . .
H50B C50 H50C 109.5 . .
C43 C51 H51A 109.5 . .
C43 C51 H51B 109.5 . .
C43 C51 H51C 109.5 . .
H51A C51 H51B 109.5 . .
H51A C51 H51C 109.5 . .
H51B C51 H51C 109.5 . .
C43 C52 H52A 109.5 . .
C43 C52 H52B 109.5 . .
C43 C52 H52C 109.5 . .
H52A C52 H52B 109.5 . .
H52A C52 H52C 109.5 . .
H52B C52 H52C 109.5 . .
C43 C53 H53A 109.5 . .
C43 C53 H53B 109.5 . .
C43 C53 H53C 109.5 . .
H53A C53 H53B 109.5 . .
H53A C53 H53C 109.5 . .
H53B C53 H53C 109.5 . .
O7 Eu2 O8 71.2(2) . .
O7 Eu2 O9 75.09(19) . .
O7 Eu2 O10 113.56(17) . .
O7 Eu2 O12 148.3(2) . .
O7 Eu2 N4 136.4(2) . .
O7 Eu2 N3 81.36(19) . .
O8 Eu2 O12 139.8(2) . .
O8 Eu2 N4 77.5(2) . .
O8 Eu2 N3 74.00(19) . .
O9 Eu2 O8 119.8(2) . .
O9 Eu2 O10 71.87(18) . .
O9 Eu2 O12 80.2(2) . .
O9 Eu2 N4 148.3(2) . .
O9 Eu2 N3 145.55(18) . .
O10 Eu2 O8 78.11(18) . .
O10 Eu2 O12 76.16(18) . .
O10 Eu2 N4 87.88(18) . .
O10 Eu2 N3 141.8(2) . .
O11 Eu2 O7 85.63(19) . .
O11 Eu2 O8 139.77(19) . .
O11 Eu2 O9 83.06(19) . .
O11 Eu2 O10 142.1(2) . .
O11 Eu2 O12 71.80(19) . .
O11 Eu2 N4 100.3(2) . .
O11 Eu2 N3 70.3(2) . .
O12 Eu2 N4 71.2(2) . .
O12 Eu2 N3 110.18(19) . .
N4 Eu2 N3 61.10(19) . .
C55 O7 Eu2 138.5(5) . .
C57 O8 Eu2 136.1(5) . .
C77 O9 Eu2 134.3(5) . .
C75 O10 Eu2 134.1(5) . .
C65 O11 Eu2 139.6(5) . .
C00U O12 Eu2 136.0(5) . .
C16 N4 Eu2 124.0(5) . .
C20 N4 Eu2 117.9(5) . .
C20 N4 C16 117.9(7) . .
C11 N3 Eu2 118.8(5) . .
C11 N3 C15 118.4(6) . .
C15 N3 Eu2 122.4(5) . .
O12 C00U C66 124.9(7) . .
O12 C00U C67 115.8(7) . .
C66 C00U C67 119.2(7) . .
H01A C01H H01B 109.5 . .
H01A C01H H01C 109.5 . .
H01B C01H H01C 109.5 . .
C71 C01H H01A 109.5 . .
C71 C01H H01B 109.5 . .
C71 C01H H01C 109.5 . .
N3 C11 H11 118.2 . .
N3 C11 C12 123.6(8) . .
C12 C11 H11 118.2 . .
C11 C12 H12 121.0 . .
C11 C12 C13 118.0(7) . .
C13 C12 H12 121.0 . .
C12 C13 H13 120.4 . .
C14 C13 C12 119.2(6) . .
C14 C13 H13 120.4 . .
C13 C14 H14 120.4 . .
C13 C14 C15 119.2(7) . .
C15 C14 H14 120.4 . .
N3 C15 C14 121.5(7) . .
N3 C15 C16 115.7(6) . .
C14 C15 C16 122.8(7) . .
N4 C16 C15 116.4(6) . .
N4 C16 C17 122.0(7) . .
C17 C16 C15 121.6(7) . .
C16 C17 H17 120.5 . .
C16 C17 C18 118.9(7) . .
C18 C17 H17 120.5 . .
C17 C18 H18 120.6 . .
C19 C18 C17 118.7(8) . .
C19 C18 H18 120.6 . .
C18 C19 H19 120.8 . .
C18 C19 C20 118.5(7) . .
C20 C19 H19 120.8 . .
N4 C20 C19 123.9(8) . .
N4 C20 H20 118.0 . .
C19 C20 H20 118.0 . .
C55 C54 C62 114.6(8) . .
C55 C54 C64 108.5(7) . .
C62 C54 C64 108.1(7) . .
C63 C54 C55 107.3(6) . .
C63 C54 C62 109.6(7) . .
C63 C54 C64 108.8(8) . .
O7 C55 C54 114.6(7) . .
O7 C55 C56 123.4(7) . .
C56 C55 C54 122.0(7) . .
C55 C56 H56 117.9 . .
C57 C56 C55 124.2(8) . .
C57 C56 H56 117.9 . .
O8 C57 C56 123.2(8) . .
O8 C57 C58 114.7(8) . .
C56 C57 C58 122.1(8) . .
C57 C58 C59 108.4(8) . .
C57 C58 C60 107.1(8) . .
C57 C58 C61 113.9(9) . .
C59 C58 C60 110.1(11) . .
C59 C58 C61 109.0(10) . .
C60 C58 C61 108.3(9) . .
C58 C59 H59A 109.5 . .
C58 C59 H59B 109.5 . .
C58 C59 H59C 109.5 . .
H59A C59 H59B 109.5 . .
H59A C59 H59C 109.5 . .
H59B C59 H59C 109.5 . .
C58 C60 H60A 109.5 . .
C58 C60 H60B 109.5 . .
C58 C60 H60C 109.5 . .
H60A C60 H60B 109.5 . .
H60A C60 H60C 109.5 . .
H60B C60 H60C 109.5 . .
C58 C61 H61A 109.5 . .
C58 C61 H61B 109.5 . .
C58 C61 H61C 109.5 . .
H61A C61 H61B 109.5 . .
H61A C61 H61C 109.5 . .
H61B C61 H61C 109.5 . .
C54 C62 H62A 109.5 . .
C54 C62 H62B 109.5 . .
C54 C62 H62C 109.5 . .
H62A C62 H62B 109.5 . .
H62A C62 H62C 109.5 . .
H62B C62 H62C 109.5 . .
C54 C63 H63A 109.5 . .
C54 C63 H63B 109.5 . .
C54 C63 H63C 109.5 . .
H63A C63 H63B 109.5 . .
H63A C63 H63C 109.5 . .
H63B C63 H63C 109.5 . .
C54 C64 H64A 109.5 . .
C54 C64 H64B 109.5 . .
C54 C64 H64C 109.5 . .
H64A C64 H64B 109.5 . .
H64A C64 H64C 109.5 . .
H64B C64 H64C 109.5 . .
O11 C65 C66 123.1(7) . .
O11 C65 C71 114.4(7) . .
C66 C65 C71 122.5(8) . .
C00U C66 H66 117.8 . .
C65 C66 C00U 124.4(8) . .
C65 C66 H66 117.8 . .
C00U C67 C025 114.9(12) . .
C00U C67 C69 106.5(12) . .
C00U C67 C70 103.8(11) . .
C00U C67 C2A 105.4(12) . .
C025 C67 C2A 103.6(15) . .
C69 C67 C70 123.5(13) . .
C03U C67 C00U 110.2(12) . .
C03U C67 C025 114.9(15) . .
C03U C67 C2A 106.8(12) . .
C68 C67 C00U 114.8(13) . .
C68 C67 C69 105.1(16) . .
C68 C67 C70 103.7(16) . .
C01H C71 C65 108.7(7) . .
C72 C71 C01H 107.4(8) . .
C72 C71 C65 113.6(8) . .
C73 C71 C01H 110.6(8) . .
C73 C71 C65 107.8(7) . .
C73 C71 C72 108.7(9) . .
C71 C72 H72A 109.5 . .
C71 C72 H72B 109.5 . .
C71 C72 H72C 109.5 . .
H72A C72 H72B 109.5 . .
H72A C72 H72C 109.5 . .
H72B C72 H72C 109.5 . .
C71 C73 H73A 109.5 . .
C71 C73 H73B 109.5 . .
C71 C73 H73C 109.5 . .
H73A C73 H73B 109.5 . .
H73A C73 H73C 109.5 . .
H73B C73 H73C 109.5 . .
C79 C74 C75 115.6(9) . .
C79 C74 C80 107.5(9) . .
C79 C74 C81 111.1(9) . .
C80 C74 C75 107.2(7) . .
C80 C74 C81 107.9(10) . .
C81 C74 C75 107.3(6) . .
O10 C75 C74 115.6(7) . .
O10 C75 C76 124.6(7) . .
C76 C75 C74 119.7(7) . .
C75 C76 H76 118.3 . .
C77 C76 C75 123.4(7) . .
C77 C76 H76 118.3 . .
O9 C77 C76 124.4(7) . .
O9 C77 C78 114.8(6) . .
C76 C77 C78 120.8(6) . .
C77 C78 C84 109.2(8) . .
C77 C78 C03D 105.1(10) . .
C82 C78 C77 106.6(10) . .
C82 C78 C84 106.2(10) . .
C83 C78 C77 111.2(9) . .
C83 C78 C82 112.1(11) . .
C83 C78 C84 111.2(10) . .
C3A C78 C77 115.3(12) . .
C3A C78 C03D 106.1(13) . .
C3A C78 C03R 112.7(16) . .
C03R C78 C77 103.2(16) . .
C03R C78 C03D 114.4(14) . .
C74 C79 H79A 109.5 . .
C74 C79 H79B 109.5 . .
C74 C79 H79C 109.5 . .
H79A C79 H79B 109.5 . .
H79A C79 H79C 109.5 . .
H79B C79 H79C 109.5 . .
C74 C80 H80A 109.5 . .
C74 C80 H80B 109.5 . .
C74 C80 H80C 109.5 . .
H80A C80 H80B 109.5 . .
H80A C80 H80C 109.5 . .
H80B C80 H80C 109.5 . .
C74 C81 H81A 109.5 . .
C74 C81 H81B 109.5 . .
C74 C81 H81C 109.5 . .
H81A C81 H81B 109.5 . .
H81A C81 H81C 109.5 . .
H81B C81 H81C 109.5 . .
C67 C025 H02A 109.5 . .
C67 C025 H02B 109.5 . .
C67 C025 H02C 109.5 . .
H02A C025 H02B 109.5 . .
H02A C025 H02C 109.5 . .
H02B C025 H02C 109.5 . .
C67 C69 H69A 109.5 . .
C67 C69 H69B 109.5 . .
C67 C69 H69C 109.5 . .
H69A C69 H69B 109.5 . .
H69A C69 H69C 109.5 . .
H69B C69 H69C 109.5 . .
C67 C70 H70A 109.5 . .
C67 C70 H70B 109.5 . .
C67 C70 H70C 109.5 . .
H70A C70 H70B 109.5 . .
H70A C70 H70C 109.5 . .
H70B C70 H70C 109.5 . .
C78 C82 H82A 109.5 . .
C78 C82 H82B 109.5 . .
C78 C82 H82C 109.5 . .
H82A C82 H82B 109.5 . .
H82A C82 H82C 109.5 . .
H82B C82 H82C 109.5 . .
C78 C83 H83A 109.5 . .
C78 C83 H83B 109.5 . .
C78 C83 H83C 109.5 . .
H83A C83 H83B 109.5 . .
H83A C83 H83C 109.5 . .
H83B C83 H83C 109.5 . .
C78 C84 H84A 109.5 . .
C78 C84 H84B 109.5 . .
C78 C84 H84C 109.5 . .
H84A C84 H84B 109.5 . .
H84A C84 H84C 109.5 . .
H84B C84 H84C 109.5 . .
C78 C3A H3AA 109.5 . .
C78 C3A H3AB 109.5 . .
C78 C3A H3AC 109.5 . .
H3AA C3A H3AB 109.5 . .
H3AA C3A H3AC 109.5 . .
H3AB C3A H3AC 109.5 . .
C78 C03D H03A 109.5 . .
C78 C03D H03B 109.5 . .
C78 C03D H03C 109.5 . .
H03A C03D H03B 109.5 . .
H03A C03D H03C 109.5 . .
H03B C03D H03C 109.5 . .
C78 C03R H03D 109.5 . .
C78 C03R H03E 109.5 . .
C78 C03R H03F 109.4 . .
H03D C03R H03E 109.5 . .
H03D C03R H03F 109.5 . .
H03E C03R H03F 109.5 . .
C67 C03U H03G 109.5 . .
C67 C03U H03H 109.5 . .
C67 C03U H03I 109.5 . .
H03G C03U H03H 109.5 . .
H03G C03U H03I 109.5 . .
H03H C03U H03I 109.5 . .
C67 C68 H68A 109.5 . .
C67 C68 H68B 109.5 . .
C67 C68 H68C 109.5 . .
H68A C68 H68B 109.5 . .
H68A C68 H68C 109.5 . .
H68B C68 H68C 109.5 . .
C67 C2A H2AA 109.5 . .
C67 C2A H2AB 109.5 . .
C67 C2A H2AC 109.5 . .
H2AA C2A H2AB 109.5 . .
H2AA C2A H2AC 109.5 . .
H2AB C2A H2AC 109.5 . .

loop_
_geom_bond_atom_site_label_1
_geom_bond_atom_site_label_2
_geom_bond_distance
_geom_bond_site_symmetry_2
Eu1 O1 2.321(5) .
Eu1 O2 2.360(5) .
Eu1 O3 2.346(5) .
Eu1 O4 2.340(5) .
Eu1 O5 2.397(5) .
Eu1 O6 2.340(5) .
Eu1 N1 2.607(6) .
Eu1 N2 2.622(7) .
O1 C46 1.257(9) .
O2 C44 1.278(9) .
O3 C24 1.264(9) .
O4 C22 1.283(8) .
O5 C33 1.260(10) .
O6 C35 1.278(9) .
N1 C1 1.345(9) .
N1 C5 1.347(10) .
N2 C6 1.352(10) .
N2 C10 1.341(10) .
C1 H1 0.9500 .
C1 C2 1.381(10) .
C2 H2 0.9500 .
C2 C3 1.397(11) .
C3 H3 0.9500 .
C3 C4 1.370(11) .
C4 H4 0.9500 .
C4 C5 1.380(11) .
C5 C6 1.484(11) .
C6 C7 1.387(13) .
C7 H7 0.9500 .
C7 C8 1.373(14) .
C8 H8 0.9500 .
C8 C9 1.385(14) .
C9 H9 0.9500 .
C9 C10 1.375(15) .
C10 H10 0.9500 .
C21 C22 1.542(10) .
C21 C26 1.547(11) .
C21 C27 1.506(15) .
C21 C28 1.529(13) .
C22 C23 1.399(9) .
C23 H23 0.9500 .
C23 C24 1.391(11) .
C24 C25 1.536(10) .
C25 C29 1.446(14) .
C25 C30 1.469(11) .
C25 C31 1.62(2) .
C26 H26A 0.9800 .
C26 H26B 0.9800 .
C26 H26C 0.9800 .
C27 H27A 0.9800 .
C27 H27B 0.9800 .
C27 H27C 0.9800 .
C28 H28A 0.9800 .
C28 H28B 0.9800 .
C28 H28C 0.9800 .
C29 H29A 0.9800 .
C29 H29B 0.9800 .
C29 H29C 0.9800 .
C30 H30A 0.9800 .
C30 H30B 0.9800 .
C30 H30C 0.9800 .
C31 H31A 0.9800 .
C31 H31B 0.9800 .
C31 H31C 0.9800 .
C32 C33 1.552(10) .
C32 C40 1.522(16) .
C32 C41 1.525(15) .
C32 C42 1.557(15) .
C33 C34 1.395(11) .
C34 H34 0.9500 .
C34 C35 1.407(10) .
C35 C36 1.535(11) .
C36 C37 1.511(14) .
C36 C38 1.527(12) .
C36 C39 1.544(13) .
C37 H37A 0.9800 .
C37 H37B 0.9800 .
C37 H37C 0.9800 .
C38 H38A 0.9800 .
C38 H38B 0.9800 .
C38 H38C 0.9800 .
C39 H39A 0.9800 .
C39 H39B 0.9800 .
C39 H39C 0.9800 .
C40 H40A 0.9800 .
C40 H40B 0.9800 .
C40 H40C 0.9800 .
C41 H41A 0.9800 .
C41 H41B 0.9800 .
C41 H41C 0.9800 .
C42 H42A 0.9800 .
C42 H42B 0.9800 .
C42 H42C 0.9800 .
C43 C44 1.537(9) .
C43 C51 1.517(11) .
C43 C52 1.499(14) .
C43 C53 1.559(14) .
C44 C45 1.420(9) .
C45 H45 0.9500 .
C45 C46 1.395(10) .
C46 C47 1.556(9) .
C47 C48 1.488(14) .
C47 C49 1.564(12) .
C47 C50 1.518(14) .
C48 H48A 0.9800 .
C48 H48B 0.9800 .
C48 H48C 0.9800 .
C49 H49A 0.9800 .
C49 H49B 0.9800 .
C49 H49C 0.9800 .
C50 H50A 0.9800 .
C50 H50B 0.9800 .
C50 H50C 0.9800 .
C51 H51A 0.9800 .
C51 H51B 0.9800 .
C51 H51C 0.9800 .
C52 H52A 0.9800 .
C52 H52B 0.9800 .
C52 H52C 0.9800 .
C53 H53A 0.9800 .
C53 H53B 0.9800 .
C53 H53C 0.9800 .
Eu2 O7 2.326(5) .
Eu2 O8 2.371(6) .
Eu2 O9 2.344(5) .
Eu2 O10 2.348(5) .
Eu2 O11 2.305(6) .
Eu2 O12 2.376(5) .
Eu2 N4 2.598(7) .
Eu2 N3 2.657(6) .
O7 C55 1.282(10) .
O8 C57 1.275(10) .
O9 C77 1.250(9) .
O10 C75 1.246(10) .
O11 C65 1.271(11) .
O12 C00U 1.250(10) .
N4 C16 1.352(9) .
N4 C20 1.322(10) .
N3 C11 1.332(10) .
N3 C15 1.348(10) .
C00U C66 1.408(11) .
C00U C67 1.553(11) .
C01H H01A 0.9800 .
C01H H01B 0.9800 .
C01H H01C 0.9800 .
C01H C71 1.530(14) .
C11 H11 0.9500 .
C11 C12 1.377(11) .
C12 H12 0.9500 .
C12 C13 1.388(11) .
C13 H13 0.9500 .
C13 C14 1.381(10) .
C14 H14 0.9500 .
C14 C15 1.387(9) .
C15 C16 1.487(10) .
C16 C17 1.389(11) .
C17 H17 0.9500 .
C17 C18 1.400(11) .
C18 H18 0.9500 .
C18 C19 1.370(12) .
C19 H19 0.9500 .
C19 C20 1.390(12) .
C20 H20 0.9500 .
C54 C55 1.524(11) .
C54 C62 1.529(13) .
C54 C63 1.520(11) .
C54 C64 1.544(13) .
C55 C56 1.411(12) .
C56 H56 0.9500 .
C56 C57 1.392(12) .
C57 C58 1.523(13) .
C58 C59 1.528(14) .
C58 C60 1.548(14) .
C58 C61 1.550(17) .
C59 H59A 0.9800 .
C59 H59B 0.9800 .
C59 H59C 0.9800 .
C60 H60A 0.9800 .
C60 H60B 0.9800 .
C60 H60C 0.9800 .
C61 H61A 0.9800 .
C61 H61B 0.9800 .
C61 H61C 0.9800 .
C62 H62A 0.9800 .
C62 H62B 0.9800 .
C62 H62C 0.9800 .
C63 H63A 0.9800 .
C63 H63B 0.9800 .
C63 H63C 0.9800 .
C64 H64A 0.9800 .
C64 H64B 0.9800 .
C64 H64C 0.9800 .
C65 C66 1.389(11) .
C65 C71 1.536(11) .
C66 H66 0.9500 .
C67 C025 1.55(3) .
C67 C69 1.58(3) .
C67 C70 1.67(3) .
C67 C03U 1.493(17) .
C67 C68 1.42(3) .
C67 C2A 1.611(19) .
C71 C72 1.520(13) .
C71 C73 1.513(13) .
C72 H72A 0.9800 .
C72 H72B 0.9800 .
C72 H72C 0.9800 .
C73 H73A 0.9800 .
C73 H73B 0.9800 .
C73 H73C 0.9800 .
C74 C75 1.556(10) .
C74 C79 1.500(14) .
C74 C80 1.527(15) .
C74 C81 1.532(13) .
C75 C76 1.422(12) .
C76 H76 0.9500 .
C76 C77 1.394(10) .
C77 C78 1.561(11) .
C78 C82 1.52(2) .
C78 C83 1.443(15) .
C78 C84 1.592(14) .
C78 C3A 1.475(18) .
C78 C03D 1.59(2) .
C78 C03R 1.54(2) .
C79 H79A 0.9800 .
C79 H79B 0.9800 .
C79 H79C 0.9800 .
C80 H80A 0.9800 .
C80 H80B 0.9800 .
C80 H80C 0.9800 .
C81 H81A 0.9800 .
C81 H81B 0.9800 .
C81 H81C 0.9800 .
C025 H02A 0.9800 .
C025 H02B 0.9800 .
C025 H02C 0.9800 .
C69 H69A 0.9800 .
C69 H69B 0.9800 .
C69 H69C 0.9800 .
C70 H70A 0.9800 .
C70 H70B 0.9800 .
C70 H70C 0.9800 .
C82 H82A 0.9800 .
C82 H82B 0.9800 .
C82 H82C 0.9800 .
C83 H83A 0.9800 .
C83 H83B 0.9800 .
C83 H83C 0.9800 .
C84 H84A 0.9800 .
C84 H84B 0.9800 .
C84 H84C 0.9800 .
C3A H3AA 0.9800 .
C3A H3AB 0.9800 .
C3A H3AC 0.9800 .
C03D H03A 0.9800 .
C03D H03B 0.9800 .
C03D H03C 0.9800 .
C03R H03D 0.9800 .
C03R H03E 0.9800 .
C03R H03F 0.9800 .
C03U H03G 0.9800 .
C03U H03H 0.9800 .
C03U H03I 0.9800 .
C68 H68A 0.9800 .
C68 H68B 0.9800 .
C68 H68C 0.9800 .
C2A H2AA 0.9800 .
C2A H2AB 0.9800 .
C2A H2AC 0.9800 .
